data_7201132
loop_
_publ_author_name
'Liu, Yabing'
'Liao, Wuping'
'Bi, Yanfeng'
'Wang, Meiyan'
'Wu, Zhijian'
'Wang, Xiaofei'
'Su, Zhongmin'
'Zhang, Hongjie'

_publ_section_title
;
 1,2,3,4-Alternate double cone conformational extreme in the
 supramolecular assemblies of p-sulfonatocalix[8]arene
;
_journal_issue 9
_journal_name_full CrystEngComm
_journal_page_first 1803
_journal_paper_doi 10.1039/b905407n
_journal_volume 11
_journal_year 2009
_chemical_formula_moiety 'C152 H112 Cu4 N16 O36 S8'
_chemical_formula_sum 'C152 H112 Cu4 N16 O36 S8'
_chemical_formula_weight 3249.22
_chemical_name_common '((Cu(C12H8N2)2)(Cu(C12H8N2)2(H20)))2 (C56H40O32S8) (H2O)2'
_chemical_name_systematic
;
?
;
_space_group_IT_number 2
_symmetry_cell_setting triclinic
_symmetry_space_group_name_Hall '-P 1'
_symmetry_space_group_name_H-M 'P -1'
_atom_sites_solution_hydrogens geom
_atom_sites_solution_primary direct
_atom_sites_solution_secondary difmap
_audit_creation_method SHELXL-97
_cell_angle_alpha 71.7660(10)
_cell_angle_beta 67.9300(10)
_cell_angle_gamma 68.0950(10)
_cell_formula_units_Z 1
_cell_length_a 15.4163(8)
_cell_length_b 16.0040(8)
_cell_length_c 16.1065(8)
_cell_measurement_reflns_used 6448
_cell_measurement_temperature 293(2)
_cell_measurement_theta_max 24.5445
_cell_measurement_theta_min 2.3191
_cell_volume 3347.1(3)
_computing_cell_refinement 'SMART (Bruker, 2001)'
_computing_data_collection 'SMART (Bruker, 2001)'
_computing_data_reduction 'SAINT+ (Bruker, 1999)'
_computing_molecular_graphics 'PLATON (Spek, 2003)'
_computing_publication_material 'SHELXTL (1998)'
_computing_structure_refinement 'SHELXL-97 (Sheldrick, 1997)'
_computing_structure_solution 'SHELXS-97 (Sheldrick, 1990)'
_diffrn_ambient_temperature 293(2)
_diffrn_measured_fraction_theta_full 0.997
_diffrn_measured_fraction_theta_max 0.997
_diffrn_measurement_device_type 'CCD area detector'
_diffrn_measurement_method 'phi and omega scans'
_diffrn_radiation_monochromator graphite
_diffrn_radiation_source 'fine-focus sealed tube'
_diffrn_radiation_type MoK\a
_diffrn_radiation_wavelength 0.71073
_diffrn_reflns_av_R_equivalents 0.0406
_diffrn_reflns_av_sigmaI/netI 0.0524
_diffrn_reflns_limit_h_max 18
_diffrn_reflns_limit_h_min -18
_diffrn_reflns_limit_k_max 19
_diffrn_reflns_limit_k_min -19
_diffrn_reflns_limit_l_max 19
_diffrn_reflns_limit_l_min -19
_diffrn_reflns_number 32181
_diffrn_reflns_theta_full 25.00
_diffrn_reflns_theta_max 25.00
_diffrn_reflns_theta_min 1.39
_diffrn_standards_interval_time 0
_diffrn_standards_number 0
_exptl_absorpt_coefficient_mu 0.845
_exptl_absorpt_correction_T_max 0.9128
_exptl_absorpt_correction_T_min 0.8628
_exptl_absorpt_correction_type empirical
_exptl_absorpt_process_details ' SADABS, Sheldrick, 1996'
_exptl_crystal_colour Blue
_exptl_crystal_density_diffrn 1.612
_exptl_crystal_density_method 'not measured'
_exptl_crystal_description Block
_exptl_crystal_F_000 1668
_exptl_crystal_size_max 0.18
_exptl_crystal_size_mid 0.15
_exptl_crystal_size_min 0.11
_refine_diff_density_max 0.883
_refine_diff_density_min -0.419
_refine_diff_density_rms 0.069
_refine_ls_extinction_method none
_refine_ls_goodness_of_fit_ref 1.016
_refine_ls_hydrogen_treatment none
_refine_ls_matrix_type full
_refine_ls_number_parameters 971
_refine_ls_number_reflns 11724
_refine_ls_number_restraints 0
_refine_ls_restrained_S_all 1.016
_refine_ls_R_factor_all 0.0818
_refine_ls_R_factor_gt 0.0486
_refine_ls_shift/su_max 0.001
_refine_ls_shift/su_mean 0.000
_refine_ls_structure_factor_coef Fsqd
_refine_ls_weighting_details 'calc w=1/[\s^2^(Fo^2^)+(0.0760P)^2^+0.0000P] where P=(Fo^2^+2Fc^2^)/3'
_refine_ls_weighting_scheme calc
_refine_ls_wR_factor_gt 0.1225
_refine_ls_wR_factor_ref 0.1333
_reflns_number_gt 7927
_reflns_number_total 11724
_reflns_threshold_expression >2sigma(I)
_cod_data_source_file b905407n.txt
_cod_data_source_block 1a
_cod_depositor_comments
;
The following automatic conversions were performed:
'_symmetry_cell_setting' value 'Triclinic' changed to 'triclinic'
according to '/home/saulius/struct/CIF-dictionaries/cif_core.dic'
dictionary named 'cif_core.dic' version 2.4.1 from 2010-06-29.

Automatic conversion script
Id: cif_fix_enum 1527 2010-12-29 10:47:43Z saulius 
;
_cod_original_sg_symbol_H-M P-1
_cod_database_code 7201132

loop_
_symmetry_equiv_pos_as_xyz
'x, y, z'
'-x, -y, -z'

loop_
_atom_site_label
_atom_site_type_symbol
_atom_site_fract_x
_atom_site_fract_y
_atom_site_fract_z
_atom_site_U_iso_or_equiv
_atom_site_adp_type
_atom_site_occupancy
_atom_site_symmetry_multiplicity
_atom_site_calc_flag
_atom_site_refinement_flags
_atom_site_disorder_assembly
_atom_site_disorder_group
Cu1 Cu 0.83993(4) 0.17429(3) 0.11505(3) 0.04187(14) Uani 1 1 d . . .
Cu2 Cu 0.27840(3) 0.26945(3) 0.07725(3) 0.04058(14) Uani 1 1 d . . .
S1 S 0.62400(8) 0.16111(8) 0.20852(7) 0.0494(3) Uani 1 1 d . . .
S2 S 0.45924(8) 0.66778(6) 0.28340(7) 0.0440(3) Uani 1 1 d . . .
S3 S 0.05459(8) 0.54030(7) 0.24712(6) 0.0445(3) Uani 1 1 d . . .
S4 S 0.16201(8) 0.08708(7) 0.25485(8) 0.0500(3) Uani 1 1 d . . .
N1 N 0.8474(2) 0.1625(2) 0.2392(2) 0.0373(7) Uani 1 1 d . A .
N2 N 0.8642(2) 0.3029(2) 0.0966(2) 0.0444(8) Uani 1 1 d . A .
N3 N 0.9848(2) 0.1069(2) 0.05894(19) 0.0361(7) Uani 1 1 d . A .
N4 N 0.8361(2) 0.1854(2) -0.0106(2) 0.0388(7) Uani 1 1 d . A .
N5 N 0.2450(2) 0.2497(2) -0.0226(2) 0.0422(8) Uani 1 1 d . . .
N6 N 0.4087(2) 0.1829(2) 0.0230(2) 0.0408(8) Uani 1 1 d . . .
N7 N 0.3200(2) 0.3960(2) -0.0039(2) 0.0449(8) Uani 1 1 d . . .
N8 N 0.3154(2) 0.3018(2) 0.1677(2) 0.0410(8) Uani 1 1 d . . .
C1 C 0.6030(2) 0.0746(2) 0.4750(2) 0.0296(8) Uani 1 1 d . A .
C2 C 0.6123(2) 0.0791(2) 0.3856(2) 0.0326(8) Uani 1 1 d . . .
H2A H 0.6235 0.0257 0.3667 0.039 Uiso 1 1 calc R A .
C3 C 0.6051(3) 0.1615(2) 0.3232(2) 0.0343(8) Uani 1 1 d . A .
C4 C 0.5852(3) 0.2421(2) 0.3516(2) 0.0383(9) Uani 1 1 d . . .
H4A H 0.5789 0.2977 0.3097 0.046 Uiso 1 1 calc R A .
C5 C 0.5747(3) 0.2408(2) 0.4411(2) 0.0337(8) Uani 1 1 d . A .
C6 C 0.5563(3) 0.3286(2) 0.4715(3) 0.0504(11) Uani 1 1 d . . .
H6A H 0.5391 0.3154 0.5377 0.060 Uiso 1 1 calc R A .
H6B H 0.6173 0.3443 0.4482 0.060 Uiso 1 1 calc R . .
C7 C 0.4786(3) 0.4119(2) 0.4430(2) 0.0362(9) Uani 1 1 d . A .
C8 C 0.5024(3) 0.4893(2) 0.3822(2) 0.0371(9) Uani 1 1 d . . .
H8A H 0.5677 0.4882 0.3556 0.045 Uiso 1 1 calc R A .
C9 C 0.4296(3) 0.5684(2) 0.3606(2) 0.0353(9) Uani 1 1 d . A .
C10 C 0.3330(3) 0.5698(2) 0.4017(3) 0.0388(9) Uani 1 1 d . . .
H10A H 0.2846 0.6229 0.3874 0.047 Uiso 1 1 calc R A .
C11 C 0.3056(3) 0.4958(2) 0.4630(3) 0.0397(9) Uani 1 1 d . A .
C12 C 0.1988(3) 0.5020(3) 0.5095(3) 0.0459(10) Uani 1 1 d . . .
H12A H 0.1622 0.5662 0.5091 0.055 Uiso 1 1 calc R A .
H12B H 0.1912 0.4707 0.5729 0.055 Uiso 1 1 calc R . .
C13 C 0.1528(3) 0.4618(3) 0.4677(2) 0.0374(9) Uani 1 1 d . A .
C14 C 0.1322(3) 0.5090(2) 0.3865(3) 0.0398(9) Uani 1 1 d . . .
H14A H 0.1484 0.5636 0.3569 0.048 Uiso 1 1 calc R A .
C15 C 0.0873(3) 0.4760(2) 0.3486(2) 0.0372(9) Uani 1 1 d . A .
C16 C 0.0637(3) 0.3946(2) 0.3919(2) 0.0335(8) Uani 1 1 d . . .
H16A H 0.0344 0.3723 0.3658 0.040 Uiso 1 1 calc R A .
C17 C 0.0832(2) 0.3456(2) 0.4740(2) 0.0324(8) Uani 1 1 d . A .
C18 C 0.0553(3) 0.2575(2) 0.5212(2) 0.0360(9) Uani 1 1 d . . .
H18A H -0.0097 0.2659 0.5193 0.043 Uiso 1 1 calc R A .
H18B H 0.0536 0.2430 0.5848 0.043 Uiso 1 1 calc R . .
C19 C 0.1279(2) 0.1778(2) 0.4754(2) 0.0316(8) Uani 1 1 d . A .
C20 C 0.1096(3) 0.1598(2) 0.4061(2) 0.0367(9) Uani 1 1 d . . .
H20 H 0.0503 0.1915 0.3933 0.044 Uiso 1 1 calc R A .
C21 C 0.1779(3) 0.0955(2) 0.3556(2) 0.0355(8) Uani 1 1 d . A .
C22 C 0.2657(3) 0.0472(2) 0.3751(2) 0.0350(8) Uani 1 1 d . . .
H22 H 0.3109 0.0031 0.3415 0.042 Uiso 1 1 calc R A .
C23 C 0.2878(3) 0.0631(2) 0.4431(2) 0.0313(8) Uani 1 1 d . . .
C24 C 0.6116(2) -0.0163(2) 0.5428(2) 0.0331(8) Uani 1 1 d . . .
H24A H 0.5952 -0.0575 0.5217 0.040 Uiso 1 1 calc R A .
H24B H 0.5639 -0.0060 0.6012 0.040 Uiso 1 1 calc R . .
C25 C 0.5856(2) 0.1560(2) 0.5026(2) 0.0302(8) Uani 1 1 d . . .
C26 C 0.3801(3) 0.4159(2) 0.4826(3) 0.0424(10) Uani 1 1 d . . .
C27 C 0.1288(2) 0.3798(2) 0.5105(2) 0.0330(8) Uani 1 1 d . . .
C28 C 0.2176(3) 0.1293(2) 0.4935(2) 0.0333(8) Uani 1 1 d . . .
C29 C 0.8429(3) 0.0918(3) 0.3086(3) 0.0459(10) Uani 1 1 d . . .
H29A H 0.8401 0.0386 0.2992 0.055 Uiso 1 1 calc R A .
C30 C 0.8423(3) 0.0924(3) 0.3952(3) 0.0490(10) Uani 1 1 d . A .
H30A H 0.8401 0.0404 0.4417 0.059 Uiso 1 1 calc R . .
C31 C 0.8449(3) 0.1695(3) 0.4106(3) 0.0478(10) Uani 1 1 d . . .
H31A H 0.8424 0.1718 0.4685 0.057 Uiso 1 1 calc R A .
C32 C 0.8575(3) 0.3292(3) 0.3479(3) 0.0560(12) Uani 1 1 d . . .
H32A H 0.8515 0.3363 0.4052 0.067 Uiso 1 1 calc R A .
C33 C 0.8717(3) 0.3974(3) 0.2755(3) 0.0597(12) Uani 1 1 d . A .
H33A H 0.8779 0.4501 0.2830 0.072 Uiso 1 1 calc R . .
C34 C 0.8948(3) 0.4591(3) 0.1083(3) 0.0607(12) Uani 1 1 d . . .
H34A H 0.9049 0.5117 0.1114 0.073 Uiso 1 1 calc R . .
C35 C 0.8965(3) 0.4477(3) 0.0271(3) 0.0604(13) Uani 1 1 d . A .
H35A H 0.9093 0.4919 -0.0258 0.073 Uiso 1 1 calc R . .
C36 C 0.8791(3) 0.3697(3) 0.0240(3) 0.0553(12) Uani 1 1 d . . .
H36A H 0.8778 0.3641 -0.0312 0.066 Uiso 1 1 calc R A .
C37 C 0.8650(3) 0.3132(2) 0.1772(2) 0.0356(8) Uani 1 1 d . . .
C38 C 0.8777(3) 0.3911(3) 0.1868(3) 0.0445(10) Uani 1 1 d . A .
C39 C 0.8514(3) 0.2459(3) 0.3391(2) 0.0402(9) Uani 1 1 d . A .
C40 C 0.8534(2) 0.2390(2) 0.2536(2) 0.0323(8) Uani 1 1 d . A .
C41 C 1.0598(3) 0.0690(3) 0.0947(3) 0.0431(9) Uani 1 1 d . . .
H41A H 1.0471 0.0652 0.1568 0.052 Uiso 1 1 calc R A .
C42 C 1.1547(3) 0.0353(3) 0.0436(3) 0.0471(10) Uani 1 1 d . A .
H42A H 1.2045 0.0100 0.0713 0.057 Uiso 1 1 calc R . .
C43 C 1.1764(3) 0.0387(3) -0.0477(3) 0.0450(10) Uani 1 1 d . . .
H43A H 1.2403 0.0151 -0.0823 0.054 Uiso 1 1 calc R A .
C44 C 1.1138(3) 0.0872(3) -0.1840(3) 0.0479(10) Uani 1 1 d . . .
H44A H 1.1762 0.0656 -0.2224 0.057 Uiso 1 1 calc R A .
C45 C 1.0370(3) 0.1262(3) -0.2183(3) 0.0473(10) Uani 1 1 d . A .
H45A H 1.0479 0.1317 -0.2804 0.057 Uiso 1 1 calc R . .
C46 C 0.8567(3) 0.1978(3) -0.1933(3) 0.0513(11) Uani 1 1 d . . .
H46A H 0.8626 0.2035 -0.2543 0.062 Uiso 1 1 calc R . .
C47 C 0.7671(3) 0.2272(3) -0.1335(3) 0.0519(11) Uani 1 1 d . A .
H47A H 0.7115 0.2517 -0.1531 0.062 Uiso 1 1 calc R . .
C48 C 0.7592(3) 0.2204(3) -0.0423(3) 0.0465(10) Uani 1 1 d . . .
H48A H 0.6977 0.2412 -0.0024 0.056 Uiso 1 1 calc R A .
C49 C 0.9255(3) 0.1541(2) -0.0698(2) 0.0373(9) Uani 1 1 d . . .
C50 C 0.9400(3) 0.1591(2) -0.1625(3) 0.0416(9) Uani 1 1 d . A .
C51 C 1.1002(3) 0.0787(2) -0.0881(3) 0.0386(9) Uani 1 1 d . A .
C52 C 1.0060(3) 0.1120(2) -0.0321(2) 0.0329(8) Uani 1 1 d . A .
C53 C 0.1620(3) 0.2864(3) -0.0450(3) 0.0553(11) Uani 1 1 d . . .
H53 H 0.1067 0.3175 -0.0047 0.066 Uiso 1 1 calc R . .
C54 C 0.1542(4) 0.2803(3) -0.1254(4) 0.0651(13) Uani 1 1 d . . .
H54 H 0.0953 0.3088 -0.1395 0.078 Uiso 1 1 calc R . .
C55 C 0.2329(4) 0.2326(3) -0.1836(3) 0.0634(13) Uani 1 1 d . . .
H55 H 0.2284 0.2290 -0.2384 0.076 Uiso 1 1 calc R . .
C57 C 0.4082(4) 0.1325(4) -0.2148(3) 0.0678(14) Uani 1 1 d . . .
H57 H 0.4078 0.1220 -0.2683 0.081 Uiso 1 1 calc R . .
C58 C 0.4901(4) 0.0951(3) -0.1887(3) 0.0644(13) Uani 1 1 d . . .
H58 H 0.5449 0.0582 -0.2242 0.077 Uiso 1 1 calc R . .
C60 C 0.5797(3) 0.0760(3) -0.0796(4) 0.0694(14) Uani 1 1 d . . .
H60 H 0.6375 0.0400 -0.1130 0.083 Uiso 1 1 calc R . .
C61 C 0.5758(3) 0.0959(3) -0.0023(4) 0.0697(14) Uani 1 1 d . . .
H61 H 0.6313 0.0736 0.0174 0.084 Uiso 1 1 calc R . .
C62 C 0.4895(3) 0.1494(3) 0.0480(3) 0.0550(11) Uani 1 1 d . . .
H62 H 0.4887 0.1620 0.1010 0.066 Uiso 1 1 calc R . .
C63 C 0.4118(3) 0.1632(2) -0.0544(3) 0.0392(9) Uani 1 1 d . . .
C59 C 0.4957(3) 0.1101(3) -0.1090(3) 0.0505(11) Uani 1 1 d . . .
C56 C 0.3214(3) 0.1884(3) -0.1614(3) 0.0495(11) Uani 1 1 d . . .
C64 C 0.3242(3) 0.2008(2) -0.0803(3) 0.0386(9) Uani 1 1 d . . .
C65 C 0.3321(3) 0.4373(3) -0.0905(3) 0.0548(11) Uani 1 1 d . . .
H65 H 0.3216 0.4111 -0.1286 0.066 Uiso 1 1 calc R . .
C66 C 0.3596(3) 0.5179(3) -0.1282(3) 0.0679(14) Uani 1 1 d . . .
H66 H 0.3670 0.5446 -0.1898 0.082 Uiso 1 1 calc R . .
C67 C 0.3757(3) 0.5570(3) -0.0733(4) 0.0685(14) Uani 1 1 d . . .
H67 H 0.3931 0.6114 -0.0970 0.082 Uiso 1 1 calc R . .
C69 C 0.3849(3) 0.5490(3) 0.0805(4) 0.0664(14) Uani 1 1 d . . .
H69 H 0.4017 0.6036 0.0605 0.080 Uiso 1 1 calc R . .
C70 C 0.3788(3) 0.5030(3) 0.1666(4) 0.0617(13) Uani 1 1 d . . .
H70 H 0.3901 0.5272 0.2058 0.074 Uiso 1 1 calc R . .
C72 C 0.3560(3) 0.3647(3) 0.2869(3) 0.0574(12) Uani 1 1 d . . .
H72 H 0.3693 0.3855 0.3275 0.069 Uiso 1 1 calc R . .
C73 C 0.3373(3) 0.2829(4) 0.3126(3) 0.0597(12) Uani 1 1 d . . .
H73 H 0.3380 0.2468 0.3703 0.072 Uiso 1 1 calc R . .
C74 C 0.3170(3) 0.2537(3) 0.2509(3) 0.0525(11) Uani 1 1 d . . .
H74 H 0.3039 0.1974 0.2691 0.063 Uiso 1 1 calc R . .
C75 C 0.3360(3) 0.3842(2) 0.1408(3) 0.0381(9) Uani 1 1 d . . .
C71 C 0.3556(3) 0.4185(3) 0.1999(3) 0.0476(10) Uani 1 1 d . . .
C68 C 0.3657(3) 0.5150(3) 0.0185(3) 0.0523(11) Uani 1 1 d . . .
C76 C 0.3390(3) 0.4338(2) 0.0499(3) 0.0404(9) Uani 1 1 d . . .
O1 O 0.57880(19) 0.14544(16) 0.59144(16) 0.0433(7) Uani 1 1 d . A .
H1A H 0.5881 0.1898 0.5982 0.065 Uiso 1 1 calc R . .
O2 O 0.3591(2) 0.33910(18) 0.5422(2) 0.0707(9) Uani 1 1 d . A .
H2B H 0.3021 0.3426 0.5505 0.106 Uiso 1 1 calc R . .
O3 O 0.15317(19) 0.32790(17) 0.58963(17) 0.0468(7) Uani 1 1 d . A .
H3A H 0.1213 0.3560 0.6314 0.070 Uiso 1 1 calc R . .
O4 O 0.24239(19) 0.14522(17) 0.55946(17) 0.0464(7) Uani 1 1 d . A .
H4 H 0.1972 0.1849 0.5847 0.070 Uiso 1 1 calc R . .
O5 O 0.7047(5) 0.2249(5) 0.1558(5) 0.0494(6) Uani 0.377(3) 1 d P A 1
O6 O 0.5437(6) 0.2269(6) 0.1773(5) 0.0494(6) Uani 0.377(3) 1 d P A 1
O7 O 0.6703(6) 0.0804(5) 0.1878(5) 0.0494(6) Uani 0.377(3) 1 d P A 1
O5' O 0.7267(3) 0.1141(3) 0.1730(3) 0.0494(6) Uani 0.623(3) 1 d P A 2
O6' O 0.5857(4) 0.2474(3) 0.1636(3) 0.0494(6) Uani 0.623(3) 1 d P A 2
O7' O 0.5728(3) 0.0904(3) 0.2138(3) 0.0494(6) Uani 0.623(3) 1 d P A 2
O8 O 0.5596(2) 0.6545(2) 0.2739(2) 0.0718(9) Uani 1 1 d . . .
O9 O 0.3927(2) 0.74470(17) 0.32839(19) 0.0543(8) Uani 1 1 d . . .
O10 O 0.4414(3) 0.67327(19) 0.20043(19) 0.0666(9) Uani 1 1 d . . .
O11 O 0.1084(3) 0.6048(3) 0.2027(2) 0.0928(12) Uani 1 1 d . . .
O12 O -0.0507(2) 0.5818(2) 0.27859(19) 0.0718(10) Uani 1 1 d . . .
O13 O 0.0730(3) 0.47480(19) 0.19360(19) 0.0682(9) Uani 1 1 d . . .
O14 O 0.1488(3) 0.0004(2) 0.2688(3) 0.0973(14) Uani 1 1 d . . .
O15 O 0.2516(2) 0.0993(2) 0.1821(2) 0.0762(10) Uani 1 1 d . . .
O16 O 0.07718(19) 0.16287(18) 0.24025(18) 0.0476(7) Uani 1 1 d . . .
O17 O 0.13538(19) 0.31387(18) 0.14218(18) 0.0512(7) Uani 1 1 d . . .
O1W O 0.1833(3) 0.8144(2) 0.3796(2) 0.0780(10) Uani 1 1 d . . .
H17B H 0.0954 0.2736 0.1897 0.094 Uiso 1 1 d R . .
H17A H 0.1054 0.3576 0.1753 0.094 Uiso 1 1 d R . .
H1WB H 0.2446 0.7977 0.3522 0.094 Uiso 1 1 d R . .
H1WA H 0.1829 0.8671 0.3453 0.094 Uiso 1 1 d R . .

loop_
_atom_site_aniso_label
_atom_site_aniso_U_11
_atom_site_aniso_U_22
_atom_site_aniso_U_33
_atom_site_aniso_U_23
_atom_site_aniso_U_13
_atom_site_aniso_U_12
Cu1 0.0518(3) 0.0454(3) 0.0353(3) -0.0131(2) -0.0222(2) -0.0080(2)
Cu2 0.0405(3) 0.0425(3) 0.0412(3) -0.0180(2) -0.0138(2) -0.0051(2)
S1 0.0472(6) 0.0618(7) 0.0332(5) -0.0165(5) -0.0192(5) 0.0041(5)
S2 0.0607(7) 0.0312(5) 0.0421(6) -0.0033(4) -0.0200(5) -0.0141(5)
S3 0.0563(7) 0.0337(5) 0.0317(5) -0.0033(4) -0.0093(5) -0.0068(5)
S4 0.0583(7) 0.0473(6) 0.0533(7) -0.0229(5) -0.0330(6) 0.0024(5)
N1 0.0470(19) 0.0376(18) 0.0338(17) -0.0063(14) -0.0184(15) -0.0134(15)
N2 0.051(2) 0.0414(19) 0.0331(18) -0.0108(15) -0.0136(15) -0.0016(16)
N3 0.0427(18) 0.0371(17) 0.0324(17) -0.0084(14) -0.0175(14) -0.0081(14)
N4 0.0443(19) 0.0409(18) 0.0360(18) -0.0095(14) -0.0215(15) -0.0062(15)
N5 0.0436(19) 0.0366(18) 0.049(2) -0.0135(15) -0.0216(16) -0.0028(15)
N6 0.0423(19) 0.0413(18) 0.0387(18) -0.0124(15) -0.0147(15) -0.0057(15)
N7 0.047(2) 0.0458(19) 0.0354(19) -0.0095(16) -0.0074(15) -0.0096(16)
N8 0.0445(19) 0.0424(19) 0.0375(18) -0.0133(15) -0.0102(15) -0.0116(15)
C1 0.0250(18) 0.0307(19) 0.034(2) -0.0078(15) -0.0116(15) -0.0050(15)
C2 0.033(2) 0.0295(19) 0.036(2) -0.0135(16) -0.0140(16) -0.0008(15)
C3 0.033(2) 0.038(2) 0.0302(19) -0.0087(16) -0.0166(16) 0.0005(16)
C4 0.048(2) 0.029(2) 0.036(2) -0.0014(16) -0.0196(18) -0.0066(17)
C5 0.038(2) 0.0284(19) 0.035(2) -0.0065(16) -0.0183(17) -0.0020(16)
C6 0.074(3) 0.030(2) 0.059(3) -0.0095(19) -0.042(2) -0.004(2)
C7 0.053(2) 0.0246(19) 0.036(2) -0.0106(16) -0.0249(19) -0.0004(17)
C8 0.042(2) 0.037(2) 0.040(2) -0.0127(18) -0.0170(18) -0.0104(17)
C9 0.049(2) 0.0256(19) 0.034(2) -0.0062(16) -0.0195(18) -0.0066(17)
C10 0.050(2) 0.0242(19) 0.045(2) -0.0115(17) -0.0228(19) -0.0013(17)
C11 0.050(2) 0.034(2) 0.042(2) -0.0176(18) -0.0130(19) -0.0110(18)
C12 0.051(3) 0.043(2) 0.048(2) -0.0229(19) -0.007(2) -0.0146(19)
C13 0.035(2) 0.040(2) 0.037(2) -0.0230(18) -0.0036(17) -0.0059(17)
C14 0.040(2) 0.032(2) 0.042(2) -0.0104(17) -0.0020(18) -0.0118(17)
C15 0.039(2) 0.033(2) 0.031(2) -0.0111(16) -0.0042(17) -0.0038(17)
C16 0.038(2) 0.0285(19) 0.034(2) -0.0107(16) -0.0105(16) -0.0058(16)
C17 0.0294(19) 0.0250(18) 0.032(2) -0.0094(15) -0.0023(16) -0.0003(15)
C18 0.037(2) 0.034(2) 0.031(2) -0.0063(16) -0.0080(16) -0.0065(17)
C19 0.035(2) 0.0263(18) 0.0301(19) -0.0031(15) -0.0061(16) -0.0110(16)
C20 0.039(2) 0.031(2) 0.041(2) -0.0072(17) -0.0174(18) -0.0055(17)
C21 0.043(2) 0.0308(19) 0.037(2) -0.0101(16) -0.0168(17) -0.0076(17)
C22 0.041(2) 0.0272(19) 0.035(2) -0.0085(16) -0.0128(17) -0.0052(16)
C23 0.036(2) 0.0242(18) 0.032(2) -0.0007(15) -0.0121(16) -0.0097(15)
C24 0.033(2) 0.0291(19) 0.036(2) -0.0090(16) -0.0102(16) -0.0064(16)
C25 0.0299(19) 0.0334(19) 0.0294(19) -0.0079(15) -0.0118(15) -0.0069(15)
C26 0.059(3) 0.027(2) 0.038(2) -0.0072(17) -0.0079(19) -0.0141(19)
C27 0.034(2) 0.0301(19) 0.0290(19) -0.0148(16) -0.0054(16) 0.0008(16)
C28 0.046(2) 0.0278(19) 0.0280(19) -0.0033(15) -0.0141(17) -0.0114(17)
C29 0.062(3) 0.042(2) 0.045(2) -0.0037(19) -0.029(2) -0.019(2)
C30 0.058(3) 0.054(3) 0.039(2) 0.008(2) -0.023(2) -0.027(2)
C31 0.050(3) 0.073(3) 0.028(2) -0.011(2) -0.0113(19) -0.026(2)
C32 0.074(3) 0.065(3) 0.046(3) -0.025(2) -0.018(2) -0.026(2)
C33 0.072(3) 0.058(3) 0.066(3) -0.026(3) -0.021(3) -0.025(2)
C34 0.058(3) 0.046(3) 0.072(3) -0.005(2) -0.014(2) -0.019(2)
C35 0.053(3) 0.052(3) 0.052(3) 0.013(2) -0.008(2) -0.015(2)
C36 0.053(3) 0.058(3) 0.036(2) -0.003(2) -0.010(2) -0.002(2)
C37 0.036(2) 0.038(2) 0.031(2) -0.0080(17) -0.0097(16) -0.0090(17)
C38 0.041(2) 0.043(2) 0.051(3) -0.010(2) -0.0111(19) -0.0153(19)
C39 0.041(2) 0.055(2) 0.031(2) -0.0138(19) -0.0086(17) -0.0180(19)
C40 0.032(2) 0.038(2) 0.0303(19) -0.0096(16) -0.0091(16) -0.0109(16)
C41 0.047(2) 0.047(2) 0.043(2) -0.0130(19) -0.022(2) -0.0098(19)
C42 0.042(2) 0.049(2) 0.053(3) -0.016(2) -0.024(2) -0.0008(19)
C43 0.040(2) 0.045(2) 0.051(3) -0.018(2) -0.0124(19) -0.0064(19)
C44 0.052(3) 0.048(2) 0.041(2) -0.0152(19) -0.004(2) -0.016(2)
C45 0.064(3) 0.044(2) 0.027(2) -0.0036(18) -0.014(2) -0.012(2)
C46 0.072(3) 0.051(3) 0.036(2) -0.005(2) -0.028(2) -0.014(2)
C47 0.057(3) 0.054(3) 0.052(3) -0.011(2) -0.035(2) -0.004(2)
C48 0.053(3) 0.045(2) 0.045(2) -0.0101(19) -0.024(2) -0.008(2)
C49 0.052(2) 0.0280(19) 0.034(2) -0.0034(16) -0.0176(19) -0.0114(17)
C50 0.059(3) 0.034(2) 0.037(2) -0.0062(17) -0.022(2) -0.0111(19)
C51 0.045(2) 0.033(2) 0.041(2) -0.0083(17) -0.0130(18) -0.0131(18)
C52 0.042(2) 0.0284(19) 0.032(2) -0.0056(15) -0.0156(17) -0.0107(16)
C53 0.050(3) 0.048(3) 0.073(3) -0.011(2) -0.032(2) -0.007(2)
C54 0.072(3) 0.060(3) 0.080(4) -0.003(3) -0.053(3) -0.016(3)
C55 0.094(4) 0.070(3) 0.050(3) -0.002(2) -0.040(3) -0.039(3)
C57 0.096(4) 0.082(4) 0.041(3) -0.025(3) -0.004(3) -0.048(3)
C58 0.074(3) 0.067(3) 0.047(3) -0.031(2) 0.007(2) -0.025(3)
C60 0.043(3) 0.071(3) 0.078(4) -0.032(3) -0.002(2) -0.002(2)
C61 0.036(3) 0.082(4) 0.083(4) -0.029(3) -0.022(2) 0.005(2)
C62 0.043(3) 0.062(3) 0.063(3) -0.025(2) -0.022(2) -0.001(2)
C63 0.046(2) 0.032(2) 0.040(2) -0.0100(17) -0.0093(18) -0.0122(18)
C59 0.046(3) 0.050(3) 0.050(3) -0.022(2) 0.001(2) -0.013(2)
C56 0.075(3) 0.051(3) 0.034(2) -0.0061(19) -0.016(2) -0.034(2)
C64 0.047(2) 0.035(2) 0.037(2) -0.0056(17) -0.0138(18) -0.0154(18)
C65 0.048(3) 0.059(3) 0.044(3) -0.009(2) -0.010(2) -0.006(2)
C66 0.056(3) 0.065(3) 0.050(3) 0.007(3) -0.002(2) -0.012(3)
C67 0.047(3) 0.046(3) 0.089(4) 0.001(3) -0.010(3) -0.011(2)
C69 0.051(3) 0.042(3) 0.108(4) -0.028(3) -0.018(3) -0.011(2)
C70 0.050(3) 0.056(3) 0.093(4) -0.043(3) -0.020(3) -0.008(2)
C72 0.050(3) 0.085(4) 0.049(3) -0.039(3) -0.008(2) -0.018(3)
C73 0.061(3) 0.087(4) 0.037(2) -0.015(2) -0.015(2) -0.026(3)
C74 0.065(3) 0.060(3) 0.036(2) -0.002(2) -0.016(2) -0.028(2)
C75 0.030(2) 0.038(2) 0.047(2) -0.0218(18) -0.0069(17) -0.0039(17)
C71 0.037(2) 0.048(2) 0.062(3) -0.033(2) -0.007(2) -0.0058(19)
C68 0.042(2) 0.035(2) 0.067(3) -0.005(2) -0.012(2) -0.0057(19)
C76 0.035(2) 0.034(2) 0.045(2) -0.0120(18) -0.0064(18) -0.0040(17)
O1 0.0717(19) 0.0332(14) 0.0288(14) -0.0063(11) -0.0192(13) -0.0148(13)
O2 0.068(2) 0.0339(16) 0.083(2) 0.0070(15) -0.0085(18) -0.0141(15)
O3 0.0583(18) 0.0409(15) 0.0410(16) -0.0182(13) -0.0217(14) 0.0011(13)
O4 0.0563(17) 0.0408(15) 0.0465(16) -0.0180(13) -0.0279(14) 0.0016(13)
O5 0.0613(17) 0.0545(14) 0.0397(12) -0.0108(11) -0.0201(13) -0.0182(12)
O6 0.0613(17) 0.0545(14) 0.0397(12) -0.0108(11) -0.0201(13) -0.0182(12)
O7 0.0613(17) 0.0545(14) 0.0397(12) -0.0108(11) -0.0201(13) -0.0182(12)
O5' 0.0613(17) 0.0545(14) 0.0397(12) -0.0108(11) -0.0201(13) -0.0182(12)
O6' 0.0613(17) 0.0545(14) 0.0397(12) -0.0108(11) -0.0201(13) -0.0182(12)
O7' 0.0613(17) 0.0545(14) 0.0397(12) -0.0108(11) -0.0201(13) -0.0182(12)
O8 0.062(2) 0.057(2) 0.094(3) 0.0039(17) -0.0261(18) -0.0262(17)
O9 0.076(2) 0.0324(15) 0.0561(18) -0.0094(13) -0.0241(16) -0.0126(14)
O10 0.118(3) 0.0486(18) 0.0418(17) 0.0010(14) -0.0360(18) -0.0292(18)
O11 0.139(4) 0.092(3) 0.066(2) 0.034(2) -0.047(2) -0.078(3)
O12 0.066(2) 0.078(2) 0.0435(18) -0.0201(16) -0.0206(16) 0.0191(17)
O13 0.108(3) 0.0462(17) 0.0410(17) -0.0150(14) -0.0260(17) -0.0033(17)
O14 0.179(4) 0.0434(19) 0.115(3) -0.0098(19) -0.111(3) -0.018(2)
O15 0.0502(19) 0.115(3) 0.0505(19) -0.0388(19) -0.0151(16) 0.0086(19)
O16 0.0436(16) 0.0502(16) 0.0516(17) -0.0162(13) -0.0235(13) -0.0020(13)
O17 0.0406(16) 0.0493(17) 0.0536(18) -0.0212(14) -0.0065(13) -0.0007(13)
O1W 0.092(3) 0.082(2) 0.061(2) -0.0187(18) -0.0286(19) -0.017(2)

loop_
_atom_type_symbol
_atom_type_description
_atom_type_scat_dispersion_real
_atom_type_scat_dispersion_imag
_atom_type_scat_source
C C 0.0033 0.0016 'International Tables Vol C Tables 4.2.6.8 and 6.1.1.4'
H H 0.0000 0.0000 'International Tables Vol C Tables 4.2.6.8 and 6.1.1.4'
N N 0.0061 0.0033 'International Tables Vol C Tables 4.2.6.8 and 6.1.1.4'
O O 0.0106 0.0060 'International Tables Vol C Tables 4.2.6.8 and 6.1.1.4'
S S 0.1246 0.1234 'International Tables Vol C Tables 4.2.6.8 and 6.1.1.4'
Cu Cu 0.3201 1.2651 'International Tables Vol C Tables 4.2.6.8 and 6.1.1.4'

loop_
_geom_angle_atom_site_label_1
_geom_angle_atom_site_label_2
_geom_angle_atom_site_label_3
_geom_angle
_geom_angle_site_symmetry_1
_geom_angle_site_symmetry_3
_geom_angle_publ_flag
O5 Cu1 N1 89.5(2) . . ?
O5 Cu1 N4 91.9(2) . . ?
N1 Cu1 N4 178.56(13) . . ?
O5 Cu1 N3 170.8(2) . . ?
N1 Cu1 N3 97.44(12) . . ?
N4 Cu1 N3 81.19(12) . . ?
O5 Cu1 O5' 48.4(2) . . ?
N1 Cu1 O5' 90.03(14) . . ?
N4 Cu1 O5' 91.14(14) . . ?
N3 Cu1 O5' 125.17(15) . . ?
O5 Cu1 N2 91.8(2) . . ?
N1 Cu1 N2 80.55(12) . . ?
N4 Cu1 N2 99.09(12) . . ?
N3 Cu1 N2 95.33(12) . . ?
O5' Cu1 N2 139.36(15) . . ?
N5 Cu2 O17 89.70(12) . . ?
N5 Cu2 N8 173.61(13) . . ?
O17 Cu2 N8 91.87(12) . . ?
N5 Cu2 N6 81.82(12) . . ?
O17 Cu2 N6 159.31(12) . . ?
N8 Cu2 N6 98.65(12) . . ?
N5 Cu2 N7 94.59(12) . . ?
O17 Cu2 N7 104.74(11) . . ?
N8 Cu2 N7 79.01(12) . . ?
N6 Cu2 N7 94.77(12) . . ?
O7 S1 O6' 136.2(4) . . ?
O7 S1 O6 125.6(4) . . ?
O6' S1 O6 31.5(3) . . ?
O7 S1 O5' 46.9(3) . . ?
O6' S1 O5' 119.0(3) . . ?
O6 S1 O5' 140.2(4) . . ?
O7 S1 O7' 55.6(4) . . ?
O6' S1 O7' 112.7(3) . . ?
O6 S1 O7' 83.1(4) . . ?
O5' S1 O7' 102.4(2) . . ?
O7 S1 O5 106.2(4) . . ?
O6' S1 O5 65.8(3) . . ?
O6 S1 O5 97.1(4) . . ?
O5' S1 O5 61.4(3) . . ?
O7' S1 O5 154.1(3) . . ?
O7 S1 C3 113.3(3) . . ?
O6' S1 C3 110.4(2) . . ?
O6 S1 C3 110.3(3) . . ?
O5' S1 C3 106.2(2) . . ?
O7' S1 C3 104.9(2) . . ?
O5 S1 C3 99.3(3) . . ?
O10 S2 O8 114.2(2) . . ?
O10 S2 O9 112.17(18) . . ?
O8 S2 O9 112.17(19) . . ?
O10 S2 C9 106.55(17) . . ?
O8 S2 C9 105.90(18) . . ?
O9 S2 C9 105.01(17) . . ?
O11 S3 O13 114.2(2) . . ?
O11 S3 O12 113.9(2) . . ?
O13 S3 O12 108.1(2) . . ?
O11 S3 C15 108.7(2) . . ?
O13 S3 C15 106.75(17) . . ?
O12 S3 C15 104.54(17) . . ?
O14 S4 O16 112.7(2) . . ?
O14 S4 O15 113.2(2) . . ?
O16 S4 O15 111.15(19) . . ?
O14 S4 C21 108.68(19) . . ?
O16 S4 C21 105.88(16) . . ?
O15 S4 C21 104.69(18) . . ?
C29 N1 C40 117.4(3) . . ?
C29 N1 Cu1 128.0(3) . . ?
C40 N1 Cu1 114.5(2) . . ?
C36 N2 C37 117.7(4) . . ?
C36 N2 Cu1 132.4(3) . . ?
C37 N2 Cu1 109.9(2) . . ?
C41 N3 C52 117.0(3) . . ?
C41 N3 Cu1 130.9(3) . . ?
C52 N3 Cu1 111.6(2) . . ?
C48 N4 C49 117.9(3) . . ?
C48 N4 Cu1 128.3(3) . . ?
C49 N4 Cu1 113.8(2) . . ?
C53 N5 C64 117.9(3) . . ?
C53 N5 Cu2 129.0(3) . . ?
C64 N5 Cu2 112.5(2) . . ?
C62 N6 C63 117.8(3) . . ?
C62 N6 Cu2 130.0(3) . . ?
C63 N6 Cu2 112.1(2) . . ?
C65 N7 C76 117.1(4) . . ?
C65 N7 Cu2 133.2(3) . . ?
C76 N7 Cu2 109.6(2) . . ?
C74 N8 C75 118.1(3) . . ?
C74 N8 Cu2 126.3(3) . . ?
C75 N8 Cu2 115.5(3) . . ?
C2 C1 C25 118.8(3) . . ?
C2 C1 C24 120.7(3) . . ?
C25 C1 C24 120.6(3) . . ?
C1 C2 C3 121.2(3) . . ?
C1 C2 H2A 119.4 . . ?
C3 C2 H2A 119.4 . . ?
C2 C3 C4 119.7(3) . . ?
C2 C3 S1 118.6(3) . . ?
C4 C3 S1 121.6(3) . . ?
C5 C4 C3 121.0(3) . . ?
C5 C4 H4A 119.5 . . ?
C3 C4 H4A 119.5 . . ?
C4 C5 C25 118.4(3) . . ?
C4 C5 C6 121.0(3) . . ?
C25 C5 C6 120.5(3) . . ?
C7 C6 C5 117.3(3) . . ?
C7 C6 H6A 108.0 . . ?
C5 C6 H6A 108.0 . . ?
C7 C6 H6B 108.0 . . ?
C5 C6 H6B 108.0 . . ?
H6A C6 H6B 107.2 . . ?
C8 C7 C26 118.4(3) . . ?
C8 C7 C6 121.1(4) . . ?
C26 C7 C6 120.4(4) . . ?
C7 C8 C9 120.8(4) . . ?
C7 C8 H8A 119.6 . . ?
C9 C8 H8A 119.6 . . ?
C10 C9 C8 119.0(3) . . ?
C10 C9 S2 119.8(3) . . ?
C8 C9 S2 121.1(3) . . ?
C11 C10 C9 122.5(3) . . ?
C11 C10 H10A 118.8 . . ?
C9 C10 H10A 118.8 . . ?
C10 C11 C26 117.7(4) . . ?
C10 C11 C12 120.5(3) . . ?
C26 C11 C12 121.7(4) . . ?
C11 C12 C13 116.0(3) . . ?
C11 C12 H12A 108.3 . . ?
C13 C12 H12A 108.3 . . ?
C11 C12 H12B 108.3 . . ?
C13 C12 H12B 108.3 . . ?
H12A C12 H12B 107.4 . . ?
C14 C13 C27 118.9(3) . . ?
C14 C13 C12 119.2(3) . . ?
C27 C13 C12 121.9(3) . . ?
C13 C14 C15 120.5(3) . . ?
C13 C14 H14A 119.7 . . ?
C15 C14 H14A 119.7 . . ?
C16 C15 C14 120.0(3) . . ?
C16 C15 S3 119.5(3) . . ?
C14 C15 S3 120.4(3) . . ?
C15 C16 C17 120.8(3) . . ?
C15 C16 H16A 119.6 . . ?
C17 C16 H16A 119.6 . . ?
C16 C17 C27 118.2(3) . . ?
C16 C17 C18 120.0(3) . . ?
C27 C17 C18 121.8(3) . . ?
C17 C18 C19 111.2(3) . . ?
C17 C18 H18A 109.4 . . ?
C19 C18 H18A 109.4 . . ?
C17 C18 H18B 109.4 . . ?
C19 C18 H18B 109.4 . . ?
H18A C18 H18B 108.0 . . ?
C20 C19 C28 118.6(3) . . ?
C20 C19 C18 118.6(3) . . ?
C28 C19 C18 122.3(3) . . ?
C21 C20 C19 120.9(3) . . ?
C21 C20 H20 119.5 . . ?
C19 C20 H20 119.5 . . ?
C20 C21 C22 119.8(3) . . ?
C20 C21 S4 120.0(3) . . ?
C22 C21 S4 119.4(3) . . ?
C23 C22 C21 121.4(3) . . ?
C23 C22 H22 119.3 . . ?
C21 C22 H22 119.3 . . ?
C22 C23 C28 117.9(3) . . ?
C22 C23 C24 120.6(3) . 2_656 ?
C28 C23 C24 121.2(3) . 2_656 ?
C1 C24 C23 114.4(3) . 2_656 ?
C1 C24 H24A 108.7 . . ?
C23 C24 H24A 108.7 2_656 . ?
C1 C24 H24B 108.7 . . ?
C23 C24 H24B 108.7 2_656 . ?
H24A C24 H24B 107.6 . . ?
O1 C25 C5 124.0(3) . . ?
O1 C25 C1 115.1(3) . . ?
C5 C25 C1 120.9(3) . . ?
O2 C26 C7 117.0(3) . . ?
O2 C26 C11 121.4(4) . . ?
C7 C26 C11 121.6(3) . . ?
O3 C27 C17 117.9(3) . . ?
O3 C27 C13 120.4(3) . . ?
C17 C27 C13 121.6(3) . . ?
O4 C28 C19 122.1(3) . . ?
O4 C28 C23 116.7(3) . . ?
C19 C28 C23 121.2(3) . . ?
N1 C29 C30 123.8(4) . . ?
N1 C29 H29A 118.1 . . ?
C30 C29 H29A 118.1 . . ?
C31 C30 C29 119.0(4) . . ?
C31 C30 H30A 120.5 . . ?
C29 C30 H30A 120.5 . . ?
C30 C31 C39 119.6(4) . . ?
C30 C31 H31A 120.2 . . ?
C39 C31 H31A 120.2 . . ?
C33 C32 C39 121.3(4) . . ?
C33 C32 H32A 119.3 . . ?
C39 C32 H32A 119.3 . . ?
C32 C33 C38 121.3(4) . . ?
C32 C33 H33A 119.3 . . ?
C38 C33 H33A 119.3 . . ?
C35 C34 C38 119.5(4) . . ?
C35 C34 H34A 120.3 . . ?
C38 C34 H34A 120.3 . . ?
C34 C35 C36 119.6(4) . . ?
C34 C35 H35A 120.2 . . ?
C36 C35 H35A 120.2 . . ?
N2 C36 C35 122.7(4) . . ?
N2 C36 H36A 118.6 . . ?
C35 C36 H36A 118.6 . . ?
N2 C37 C38 123.0(3) . . ?
N2 C37 C40 117.0(3) . . ?
C38 C37 C40 120.0(3) . . ?
C37 C38 C34 117.4(4) . . ?
C37 C38 C33 118.7(4) . . ?
C34 C38 C33 123.9(4) . . ?
C31 C39 C40 117.8(3) . . ?
C31 C39 C32 123.7(4) . . ?
C40 C39 C32 118.5(4) . . ?
N1 C40 C39 122.4(3) . . ?
N1 C40 C37 117.6(3) . . ?
C39 C40 C37 120.0(3) . . ?
N3 C41 C42 122.8(4) . . ?
N3 C41 H41A 118.6 . . ?
C42 C41 H41A 118.6 . . ?
C43 C42 C41 120.5(4) . . ?
C43 C42 H42A 119.8 . . ?
C41 C42 H42A 119.8 . . ?
C42 C43 C51 118.6(4) . . ?
C42 C43 H43A 120.7 . . ?
C51 C43 H43A 120.7 . . ?
C45 C44 C51 120.7(4) . . ?
C45 C44 H44A 119.6 . . ?
C51 C44 H44A 119.6 . . ?
C44 C45 C50 122.0(4) . . ?
C44 C45 H45A 119.0 . . ?
C50 C45 H45A 119.0 . . ?
C47 C46 C50 119.6(4) . . ?
C47 C46 H46A 120.2 . . ?
C50 C46 H46A 120.2 . . ?
C46 C47 C48 119.8(4) . . ?
C46 C47 H47A 120.1 . . ?
C48 C47 H47A 120.1 . . ?
N4 C48 C47 122.6(4) . . ?
N4 C48 H48A 118.7 . . ?
C47 C48 H48A 118.7 . . ?
N4 C49 C50 123.2(3) . . ?
N4 C49 C52 116.4(3) . . ?
C50 C49 C52 120.3(3) . . ?
C49 C50 C46 116.9(4) . . ?
C49 C50 C45 118.3(3) . . ?
C46 C50 C45 124.8(4) . . ?
C52 C51 C43 117.7(3) . . ?
C52 C51 C44 118.5(3) . . ?
C43 C51 C44 123.8(4) . . ?
N3 C52 C51 123.4(3) . . ?
N3 C52 C49 116.4(3) . . ?
C51 C52 C49 120.2(3) . . ?
N5 C53 C54 122.9(4) . . ?
N5 C53 H53 118.6 . . ?
C54 C53 H53 118.6 . . ?
C55 C54 C53 119.5(4) . . ?
C55 C54 H54 120.2 . . ?
C53 C54 H54 120.2 . . ?
C54 C55 C56 120.1(4) . . ?
C54 C55 H55 120.0 . . ?
C56 C55 H55 120.0 . . ?
C58 C57 C56 120.9(4) . . ?
C58 C57 H57 119.5 . . ?
C56 C57 H57 119.5 . . ?
C57 C58 C59 122.1(4) . . ?
C57 C58 H58 118.9 . . ?
C59 C58 H58 118.9 . . ?
C61 C60 C59 119.4(4) . . ?
C61 C60 H60 120.3 . . ?
C59 C60 H60 120.3 . . ?
C60 C61 C62 120.6(4) . . ?
C60 C61 H61 119.7 . . ?
C62 C61 H61 119.7 . . ?
N6 C62 C61 122.1(4) . . ?
N6 C62 H62 119.0 . . ?
C61 C62 H62 119.0 . . ?
N6 C63 C59 123.7(4) . . ?
N6 C63 C64 116.6(3) . . ?
C59 C63 C64 119.7(4) . . ?
C63 C59 C60 116.5(4) . . ?
C63 C59 C58 118.4(4) . . ?
C60 C59 C58 125.1(4) . . ?
C64 C56 C55 116.7(4) . . ?
C64 C56 C57 117.8(4) . . ?
C55 C56 C57 125.5(4) . . ?
N5 C64 C56 122.8(4) . . ?
N5 C64 C63 116.3(3) . . ?
C56 C64 C63 120.9(4) . . ?
N7 C65 C66 123.8(4) . . ?
N7 C65 H65 118.1 . . ?
C66 C65 H65 118.1 . . ?
C67 C66 C65 118.9(5) . . ?
C67 C66 H66 120.6 . . ?
C65 C66 H66 120.6 . . ?
C66 C67 C68 119.6(5) . . ?
C66 C67 H67 120.2 . . ?
C68 C67 H67 120.2 . . ?
C70 C69 C68 120.7(4) . . ?
C70 C69 H69 119.6 . . ?
C68 C69 H69 119.6 . . ?
C69 C70 C71 122.0(4) . . ?
C69 C70 H70 119.0 . . ?
C71 C70 H70 119.0 . . ?
C73 C72 C71 120.5(4) . . ?
C73 C72 H72 119.7 . . ?
C71 C72 H72 119.7 . . ?
C72 C73 C74 118.7(4) . . ?
C72 C73 H73 120.7 . . ?
C74 C73 H73 120.7 . . ?
N8 C74 C73 123.4(4) . . ?
N8 C74 H74 118.3 . . ?
C73 C74 H74 118.3 . . ?
N8 C75 C71 121.5(4) . . ?
N8 C75 C76 118.1(3) . . ?
C71 C75 C76 120.4(4) . . ?
C72 C71 C75 117.8(4) . . ?
C72 C71 C70 123.8(4) . . ?
C75 C71 C70 118.3(4) . . ?
C76 C68 C67 117.4(4) . . ?
C76 C68 C69 119.0(4) . . ?
C67 C68 C69 123.6(5) . . ?
N7 C76 C68 123.2(4) . . ?
N7 C76 C75 117.2(3) . . ?
C68 C76 C75 119.5(4) . . ?
C25 O1 H1A 109.5 . . ?
C26 O2 H2B 109.5 . . ?
C27 O3 H3A 109.5 . . ?
C28 O4 H4 109.5 . . ?
S1 O5 Cu1 123.8(4) . . ?
S1 O5' Cu1 126.0(3) . . ?
Cu2 O17 H17B 124.7 . . ?
Cu2 O17 H17A 128.0 . . ?
H17B O17 H17A 90.2 . . ?
H1WB O1W H1WA 86.5 . . ?

loop_
_geom_bond_atom_site_label_1
_geom_bond_atom_site_label_2
_geom_bond_distance
_geom_bond_site_symmetry_2
_geom_bond_publ_flag
Cu1 O5 1.864(7) . ?
Cu1 N1 1.993(3) . ?
Cu1 N4 1.997(3) . ?
Cu1 N3 2.065(3) . ?
Cu1 O5' 2.077(5) . ?
Cu1 N2 2.139(3) . ?
Cu2 N5 2.003(3) . ?
Cu2 O17 2.006(3) . ?
Cu2 N8 2.008(3) . ?
Cu2 N6 2.020(3) . ?
Cu2 N7 2.214(3) . ?
S1 O7 1.301(7) . ?
S1 O6' 1.366(5) . ?
S1 O6 1.434(8) . ?
S1 O5' 1.449(5) . ?
S1 O7' 1.571(4) . ?
S1 O5 1.710(7) . ?
S1 C3 1.761(3) . ?
S2 O10 1.433(3) . ?
S2 O8 1.435(3) . ?
S2 O9 1.466(3) . ?
S2 C9 1.778(4) . ?
S3 O11 1.413(3) . ?
S3 O13 1.443(3) . ?
S3 O12 1.457(3) . ?
S3 C15 1.778(4) . ?
S4 O14 1.413(3) . ?
S4 O16 1.451(3) . ?
S4 O15 1.470(3) . ?
S4 C21 1.781(4) . ?
N1 C29 1.321(5) . ?
N1 C40 1.356(4) . ?
N2 C36 1.328(5) . ?
N2 C37 1.363(4) . ?
N3 C41 1.340(4) . ?
N3 C52 1.360(4) . ?
N4 C48 1.326(5) . ?
N4 C49 1.362(5) . ?
N5 C53 1.330(5) . ?
N5 C64 1.363(5) . ?
N6 C62 1.321(5) . ?
N6 C63 1.359(4) . ?
N7 C65 1.318(5) . ?
N7 C76 1.362(5) . ?
N8 C74 1.325(5) . ?
N8 C75 1.371(5) . ?
C1 C2 1.375(4) . ?
C1 C25 1.405(4) . ?
C1 C24 1.516(5) . ?
C2 C3 1.380(5) . ?
C2 H2A 0.9300 . ?
C3 C4 1.390(5) . ?
C4 C5 1.383(5) . ?
C4 H4A 0.9300 . ?
C5 C25 1.402(5) . ?
C5 C6 1.525(5) . ?
C6 C7 1.503(5) . ?
C6 H6A 0.9700 . ?
C6 H6B 0.9700 . ?
C7 C8 1.392(5) . ?
C7 C26 1.394(5) . ?
C8 C9 1.394(5) . ?
C8 H8A 0.9300 . ?
C9 C10 1.378(5) . ?
C10 C11 1.373(5) . ?
C10 H10A 0.9300 . ?
C11 C26 1.407(5) . ?
C11 C12 1.510(5) . ?
C12 C13 1.530(5) . ?
C12 H12A 0.9700 . ?
C12 H12B 0.9700 . ?
C13 C14 1.377(5) . ?
C13 C27 1.392(5) . ?
C14 C15 1.388(5) . ?
C14 H14A 0.9300 . ?
C15 C16 1.382(5) . ?
C16 C17 1.388(5) . ?
C16 H16A 0.9300 . ?
C17 C27 1.391(5) . ?
C17 C18 1.512(5) . ?
C18 C19 1.526(5) . ?
C18 H18A 0.9700 . ?
C18 H18B 0.9700 . ?
C19 C20 1.381(5) . ?
C19 C28 1.399(5) . ?
C20 C21 1.379(5) . ?
C20 H20 0.9300 . ?
C21 C22 1.383(5) . ?
C22 C23 1.379(5) . ?
C22 H22 0.9300 . ?
C23 C28 1.405(5) . ?
C23 C24 1.520(5) 2_656 ?
C24 C23 1.520(5) 2_656 ?
C24 H24A 0.9700 . ?
C24 H24B 0.9700 . ?
C25 O1 1.356(4) . ?
C26 O2 1.364(4) . ?
C27 O3 1.386(4) . ?
C28 O4 1.374(4) . ?
C29 C30 1.393(5) . ?
C29 H29A 0.9300 . ?
C30 C31 1.350(5) . ?
C30 H30A 0.9300 . ?
C31 C39 1.399(5) . ?
C31 H31A 0.9300 . ?
C32 C33 1.338(6) . ?
C32 C39 1.425(5) . ?
C32 H32A 0.9300 . ?
C33 C38 1.431(6) . ?
C33 H33A 0.9300 . ?
C34 C35 1.364(6) . ?
C34 C38 1.399(6) . ?
C34 H34A 0.9300 . ?
C35 C36 1.391(6) . ?
C35 H35A 0.9300 . ?
C36 H36A 0.9300 . ?
C37 C38 1.393(5) . ?
C37 C40 1.426(5) . ?
C39 C40 1.403(5) . ?
C41 C42 1.377(5) . ?
C41 H41A 0.9300 . ?
C42 C43 1.368(5) . ?
C42 H42A 0.9300 . ?
C43 C51 1.401(5) . ?
C43 H43A 0.9300 . ?
C44 C45 1.350(5) . ?
C44 C51 1.447(5) . ?
C44 H44A 0.9300 . ?
C45 C50 1.421(5) . ?
C45 H45A 0.9300 . ?
C46 C47 1.362(6) . ?
C46 C50 1.405(5) . ?
C46 H46A 0.9300 . ?
C47 C48 1.399(5) . ?
C47 H47A 0.9300 . ?
C48 H48A 0.9300 . ?
C49 C50 1.405(5) . ?
C49 C52 1.432(5) . ?
C51 C52 1.394(5) . ?
C53 C54 1.380(6) . ?
C53 H53 0.9300 . ?
C54 C55 1.356(6) . ?
C54 H54 0.9300 . ?
C55 C56 1.406(6) . ?
C55 H55 0.9300 . ?
C57 C58 1.344(7) . ?
C57 C56 1.432(6) . ?
C57 H57 0.9300 . ?
C58 C59 1.417(6) . ?
C58 H58 0.9300 . ?
C60 C61 1.354(6) . ?
C60 C59 1.403(6) . ?
C60 H60 0.9300 . ?
C61 C62 1.390(6) . ?
C61 H61 0.9300 . ?
C62 H62 0.9300 . ?
C63 C59 1.400(5) . ?
C63 C64 1.421(5) . ?
C56 C64 1.400(5) . ?
C65 C66 1.391(6) . ?
C65 H65 0.9300 . ?
C66 C67 1.364(7) . ?
C66 H66 0.9300 . ?
C67 C68 1.396(6) . ?
C67 H67 0.9300 . ?
C69 C70 1.338(7) . ?
C69 C68 1.435(6) . ?
C69 H69 0.9300 . ?
C70 C71 1.417(6) . ?
C70 H70 0.9300 . ?
C72 C73 1.349(6) . ?
C72 C71 1.397(6) . ?
C72 H72 0.9300 . ?
C73 C74 1.392(6) . ?
C73 H73 0.9300 . ?
C74 H74 0.9300 . ?
C75 C71 1.403(5) . ?
C75 C76 1.423(5) . ?
C68 C76 1.395(5) . ?
O1 H1A 0.8200 . ?
O2 H2B 0.8200 . ?
O3 H3A 0.8200 . ?
O4 H4 0.8200 . ?
O17 H17B 1.0073 . ?
O17 H17A 0.8915 . ?
O1W H1WB 0.8545 . ?
O1W H1WA 0.8508 . ?
